data_2000822
loop_
_publ_author_name
'Enjalbert, R.'
'Galy, J.'
'G\'eh\'enot, A.'
'Rao, R. C.'
'Maire, G.'

_publ_section_title
;
 Structure of ticlopidine hydrochloride - a platelet antiaggregating
 agent
;
_journal_issue 6
_journal_name_full 'Acta Crystallographica Section C'
_journal_page_first 1043
_journal_page_last 1045
_journal_paper_doi 10.1107/S0108270191012593
_journal_volume 48
_journal_year 1992
_chemical_formula_moiety 'C14 H15 Cl1 N1 S1,Cl1'
_chemical_formula_sum 'C14 H15 Cl2 N S'
_chemical_formula_weight 300.25
_space_group_IT_number 2
_space_group_name_Hall '-P 1'
_space_group_name_H-M_alt 'P -1'
_symmetry_cell_setting triclinic
_symmetry_space_group_name_Hall '-P 1'
_symmetry_space_group_name_H-M 'P -1'
_cell_angle_alpha 101.47(4)
_cell_angle_beta 106.31(2)
_cell_angle_gamma 81.60(4)
_cell_formula_units_Z 2
_cell_length_a 9.734(2)
_cell_length_b 10.873(7)
_cell_length_c 7.256(2)
_cell_volume 719.0(5)
_diffrn_radiation_type Mo
_diffrn_radiation_wavelength 0.71073
_exptl_absorpt_coefficient_mu 0.57
_exptl_crystal_density_diffrn 1.389
_exptl_crystal_density_meas 1.37
_exptl_crystal_F_000 312
_cod_data_source_file pa0247.cif
_cod_data_source_block pa0247a
_cod_depositor_comments
;
 Adding the _atom_site_type_symbol data item.

 Antanas Vaitkus,
 2017-01-15
;
_cod_original_cell_volume 719.0(10)
_cod_original_formula_sum 'C14 H15 Cl2 N1 S1'
_cod_database_code 2000822

loop_
_space_group_symop_id
_space_group_symop_operation_xyz
1 x,y,z
2 -x,-y,-z

loop_
_atom_site_label
_atom_site_type_symbol
_atom_site_fract_x
_atom_site_fract_y
_atom_site_fract_z
_atom_site_U_iso_or_equiv
Cl(1) Cl .97480(10) .30393(7) .36050(10) 6.25(2)
Cl(2) Cl .44620(10) .15620(10) -.1948(2) 4.09(3)
S S .19272(9) .47471(8) .20700(10) 4.11(2)
N N .5889(2) .2099(2) .2327(3) 2.45(4)
C(1) C .3450(3) .3700(3) .2523(4) 2.87(6)
C(2) C .4612(3) .4209(2) .2454(4) 2.64(5)
C(3) C .4304(4) .5471(3) .2066(4) 3.42(6)
C(4) C .2895(4) .5872(3) .1813(5) 4.03(7)
C(5) C .3455(3) .2380(3) .2858(5) 3.48(7)
C(6) C .4996(3) .1811(3) .3539(4) 2.79(6)
C(7) C .6063(3) .3486(2) .2708(4) 2.75(6)
C(8) C .7292(3) .1277(3) .2492(4) 3.03(6)
C(9) C .8282(3) .1395(3) .4515(4) 3.03(6)
C(10) C .9418(3) .2151(3) .5142(5) 3.86(7)
C(11) C 1.0336(4) .2206(4) .7009(6) 5.30(10)
C(12) C 1.0099(4) .1509(4) .8265(6) 5.70(10)
C(13) C .8996(4) .0743(4) .7672(5) 4.99(9)
C(14) C .8111(4) .0678(3) .5807(5) 3.76(7)
HN H .5367 .1884 .0973 5.0
HC(3) H .5021 .5979 .1994 5.0
HC(4) H .2478 .6699 .1519 5.0
H(1)C(5) H .2974 .1873 .1654 5.0
H(2)C(5) H .2953 .2397 .3846 5.0
H(1)C(6) H .5390 .2163 .4891 5.0
H(2)C(6) H .5008 .0904 .3409 5.0
H(1)C(7) H .6535 .3672 .1796 5.0
H(2)C(7) H .6638 .3724 .4028 5.0
H(1)C(8) H .7787 .1504 .1637 5.0
H(2)C(8) H .7079 .0405 .2067 5.0
HC(11) H 1.1130 .2726 .7419 5.0
HC(12) H 1.0716 .1560 .9579 5.0
HC(13) H .8842 .0249 .8560 5.0
HC(14) H .7350 .0118 .5388 5.0

loop_
_geom_bond_atom_site_label_1
_geom_bond_atom_site_label_2
_geom_bond_distance
Cl(1) C(10) 1.733(4)
S C(1) 1.727(3)
S C(4) 1.717(4)
N C(6) 1.498(4)
N C(7) 1.504(3)
N C(8) 1.507(3)
C(1) C(2) 1.348(5)
C(1) C(5) 1.502(4)
C(2) C(3) 1.429(5)
C(2) C(7) 1.494(4)
C(3) C(4) 1.349(5)
C(5) C(6) 1.520(4)
C(8) C(9) 1.505(4)
C(9) C(10) 1.393(4)
C(9) C(14) 1.390(5)
C(10) C(11) 1.393(5)
C(11) C(12) 1.379(7)
C(12) C(13) 1.375(6)
C(13) C(14) 1.380(4)
